data_9015884
loop_
_publ_author_name
'Armbruster, T.'

_publ_section_title
;
 Cation distribution in Mg, Mn-bearing babingtonite from Arvigo,
 Val Calanca, Grisons, Switzerland
 Note: Sample Arvigo 1, NMBE 34973
;
_journal_name_full 'Schweizerische Mineralogische und Petrographische Mitteilungen'
_journal_page_first 279
_journal_page_last 284
_journal_volume 80
_journal_year 2000
_chemical_compound_source 'Arvigo, Val Calanca, Grisons, Switzerland'
_chemical_formula_sum 'Al0.08 Ca2 Fe1.513 H Mg0.197 Mn0.21 O15 Si5'
_chemical_name_mineral Babingtonite
_space_group_IT_number 2
_symmetry_space_group_name_Hall '-P 1'
_symmetry_space_group_name_H-M 'P -1'
_cell_angle_alpha 86.09
_cell_angle_beta 93.94
_cell_angle_gamma 112.21
_cell_length_a 7.469
_cell_length_b 12.161
_cell_length_c 6.675
_cell_formula_units_Z 2
_cell_volume 559.398
_database_code_amcsd 0018474
_exptl_crystal_density_diffrn 3.352
_cod_original_formula_sum 'Ca2 Fe1.513 Mn.21 Mg.197 Al.08 Si5 H O15'
_cod_database_code 9015884

loop_
_space_group_symop_operation_xyz
x,y,z
-x,-y,-z

loop_
_atom_site_label
_atom_site_fract_x
_atom_site_fract_y
_atom_site_fract_z
_atom_site_occupancy
_atom_site_U_iso_or_equiv
Cal 0.16060 0.94195 0.85730 1.00000 0.01064
Ca2 0.28242 0.52011 0.69570 1.00000 0.00909
Fe1 0.05007 0.64372 0.93914 0.63900 0.00671
Mn1 0.05007 0.64372 0.93914 0.21000 0.00671
Mg1 0.05007 0.64372 0.93914 0.15100 0.00671
Fe2 0.18824 0.23542 0.81574 0.87400 0.00553
Mg2 0.18824 0.23542 0.81574 0.04600 0.00553
Al2 0.18824 0.23542 0.81574 0.08000 0.00553
Sil 0.76560 0.05311 0.65940 1.00000 0.00671
Si2 0.85290 0.31325 0.57520 1.00000 0.00595
Si3 0.63860 0.44490 0.79060 1.00000 0.00583
Si4 0.72630 0.71334 0.68970 1.00000 0.00583
Si5 0.50870 0.83531 0.89410 1.00000 0.00671
H1 0.79600 0.92200 0.48600 1.00000 0.04053
O1 0.78880 0.98690 0.46590 1.00000 0.01267
O2 0.95060 0.08050 0.81580 1.00000 0.00887
O3 0.73740 0.17100 0.56240 1.00000 0.00988
O4 0.02130 0.33800 0.75440 1.00000 0.00849
O5 0.07070 0.62060 0.63520 1.00000 0.00950
O6 0.69220 0.37040 0.62660 1.00000 0.00887
O7 0.41540 0.38430 0.84340 1.00000 0.00887
O8 0.79710 0.47490 0.97350 1.00000 0.00861
O9 0.64270 0.56840 0.66170 1.00000 0.00836
O10 0.88350 0.75500 0.87580 1.00000 0.00887
O11 0.19920 0.22130 0.52210 1.00000 0.01039
O12 0.53320 0.73690 0.74950 1.00000 0.00925
O13 0.28910 0.79850 0.94480 1.00000 0.01026
O14 0.33670 0.14290 0.91720 1.00000 0.01001
O15 0.57360 0.96780 0.77570 1.00000 0.01064

loop_
_cod_related_entry_id
_cod_related_entry_database
_cod_related_entry_code
1 AMCSD 0018474
